data_4034640
loop_
_publ_author_name
'Golushko, Andrei A.'
'Khoroshilova, Olesya V.'
'Vasilyev, Aleksander V.'

_publ_section_title
;
 Synthesis of 1,2,4-Oxadiazoles by Tandem Reaction of Nitroalkenes with
 Arenes and Nitriles in the Superacid TfOH.
;
_journal_issue 11
_journal_name_full 'The Journal of organic chemistry'
_journal_page_first 7495
_journal_page_last 7500
_journal_paper_doi 10.1021/acs.joc.9b00812
_journal_volume 84
_journal_year 2019
_chemical_formula_moiety 'C13 H13 Cl3 N2 O'
_chemical_formula_sum 'C13 H13 Cl3 N2 O'
_chemical_formula_weight 319.60
_space_group_crystal_system monoclinic
_space_group_IT_number 14
_space_group_name_Hall '-P 2yn'
_space_group_name_H-M_alt 'P 1 21/n 1'
_atom_sites_solution_hydrogens geom
_atom_sites_solution_primary iterative
_audit_creation_date 2018-12-11
_audit_creation_method
;
Olex2 1.2
(compiled 2018.05.29 svn.r3508 for OlexSys, GUI svn.r5506)
;
_cell_angle_alpha 90
_cell_angle_beta 101.894(3)
_cell_angle_gamma 90
_cell_formula_units_Z 4
_cell_length_a 11.1472(3)
_cell_length_b 8.8578(2)
_cell_length_c 14.7757(4)
_cell_measurement_reflns_used 2569
_cell_measurement_temperature 100(2)
_cell_measurement_theta_max 30.1230
_cell_measurement_theta_min 2.9610
_cell_volume 1427.62(7)
_computing_cell_refinement
;
CrysAlisPro, Agilent Technologies,
Version 1.171.36.32 (release 02-08-2013 CrysAlis171 .NET)
(compiled Aug  2 2013,16:46:58)
;
_computing_data_collection
;
CrysAlisPro, Agilent Technologies,
Version 1.171.36.32 (release 02-08-2013 CrysAlis171 .NET)
(compiled Aug  2 2013,16:46:58)
;
_computing_data_reduction
;
CrysAlisPro, Agilent Technologies,
Version 1.171.36.32 (release 02-08-2013 CrysAlis171 .NET)
(compiled Aug  2 2013,16:46:58)
;
_computing_molecular_graphics 'Olex2 (Dolomanov et al., 2009)'
_computing_publication_material 'Olex2 (Dolomanov et al., 2009)'
_computing_structure_refinement 'ShelXL (Sheldrick, 2015)'
_computing_structure_solution
;
Superflip (Palatinus & Chapuis, 2007;Palatinus & van der Lee, 2008;
Palatinus et al., 2012)
;
_diffrn_ambient_temperature 100(2)
_diffrn_detector_area_resol_mean 16.2096
_diffrn_measured_fraction_theta_full 0.999
_diffrn_measured_fraction_theta_max 0.893
_diffrn_measurement_details
;
#__ type_ start__ end____ width___ exp.time_
  1 omega  -90.00  -48.00   1.0000   21.2100
omega____ theta____ kappa____ phi______ frames
    -      -22.4241 -178.0000  -60.0000 42

#__ type_ start__ end____ width___ exp.time_
  2 omega  -51.00   -5.00   1.0000   21.2100
omega____ theta____ kappa____ phi______ frames
    -      -22.4241  -19.0000  120.0000 46

#__ type_ start__ end____ width___ exp.time_
  3 omega  -90.00    0.00   1.0000   21.2100
omega____ theta____ kappa____ phi______ frames
    -      -22.4241  -38.0000  -90.0000 90

#__ type_ start__ end____ width___ exp.time_
  4 omega   35.00   89.00   1.0000   21.2100
omega____ theta____ kappa____ phi______ frames
    -       23.3616  178.0000 -150.0000 54
;
_diffrn_measurement_device_type 'Xcalibur, Eos'
_diffrn_measurement_method '\w scans'
_diffrn_orient_matrix_UB_11 -0.0246447000
_diffrn_orient_matrix_UB_12 0.0693279000
_diffrn_orient_matrix_UB_13 -0.0193910000
_diffrn_orient_matrix_UB_21 0.0491119000
_diffrn_orient_matrix_UB_22 0.0070050000
_diffrn_orient_matrix_UB_23 -0.0235469000
_diffrn_orient_matrix_UB_31 -0.0348242000
_diffrn_orient_matrix_UB_32 -0.0394207000
_diffrn_orient_matrix_UB_33 -0.0384143000
_diffrn_radiation_monochromator graphite
_diffrn_radiation_type MoK\a
_diffrn_radiation_wavelength 0.71073
_diffrn_reflns_av_R_equivalents 0.0238
_diffrn_reflns_av_unetI/netI 0.0397
_diffrn_reflns_Laue_measured_fraction_full 0.999
_diffrn_reflns_Laue_measured_fraction_max 0.893
_diffrn_reflns_limit_h_max 15
_diffrn_reflns_limit_h_min -8
_diffrn_reflns_limit_k_max 12
_diffrn_reflns_limit_k_min -11
_diffrn_reflns_limit_l_max 18
_diffrn_reflns_limit_l_min -21
_diffrn_reflns_number 7311
_diffrn_reflns_point_group_measured_fraction_full 0.999
_diffrn_reflns_point_group_measured_fraction_max 0.893
_diffrn_reflns_theta_full 25.242
_diffrn_reflns_theta_max 30.816
_diffrn_reflns_theta_min 2.560
_diffrn_source 'Enhance (Mo) X-ray Source'
_exptl_absorpt_coefficient_mu 0.634
_exptl_absorpt_correction_T_max 1.00000
_exptl_absorpt_correction_T_min 0.97348
_exptl_absorpt_correction_type multi-scan
_exptl_absorpt_process_details
;
CrysAlisPro, Agilent Technologies,
Version 1.171.36.32 (release 02-08-2013 CrysAlis171 .NET)
(compiled Aug  2 2013,16:46:58)
Empirical absorption correction using spherical harmonics,
 implemented in SCALE3 ABSPACK scaling algorithm.
;
_exptl_crystal_colour 'clear colourless'
_exptl_crystal_colour_lustre clear
_exptl_crystal_colour_primary colourless
_exptl_crystal_density_diffrn 1.487
_exptl_crystal_description prism
_exptl_crystal_F_000 656
_exptl_crystal_size_max 0.52
_exptl_crystal_size_mid 0.5
_exptl_crystal_size_min 0.42
_refine_diff_density_max 0.390
_refine_diff_density_min -0.302
_refine_diff_density_rms 0.063
_refine_ls_extinction_method none
_refine_ls_goodness_of_fit_ref 1.052
_refine_ls_hydrogen_treatment constr
_refine_ls_matrix_type full
_refine_ls_number_parameters 175
_refine_ls_number_reflns 3993
_refine_ls_number_restraints 0
_refine_ls_restrained_S_all 1.052
_refine_ls_R_factor_all 0.0426
_refine_ls_R_factor_gt 0.0325
_refine_ls_shift/su_max 0.001
_refine_ls_shift/su_mean 0.000
_refine_ls_structure_factor_coef Fsqd
_refine_ls_weighting_details 'w=1/[\s^2^(Fo^2^)+(0.0218P)^2^+0.6366P] where P=(Fo^2^+2Fc^2^)/3'
_refine_ls_weighting_scheme calc
_refine_ls_wR_factor_gt 0.0686
_refine_ls_wR_factor_ref 0.0733
_reflns_Friedel_coverage 0.000
_reflns_number_gt 3350
_reflns_number_total 3993
_reflns_threshold_expression 'I > 2\s(I)'
_cod_data_source_file jo9b00812_si_002.cif
_cod_data_source_block 9827-11453_ca217_ii
_cod_original_cell_volume 1427.63(7)
_cod_database_code 4034640
_shelx_shelxl_version_number 2014/7
_chemical_oxdiff_formula 'Cl3 C13 N2 O'
_shelx_space_group_comment
;
The symmetry employed for this shelxl refinement is uniquely defined
by the following loop, which should always be used as a source of
symmetry information in preference to the above space-group names.
They are only intended as comments.
;
_shelx_estimated_absorpt_t_max 0.777
_shelx_estimated_absorpt_t_min 0.734
_reflns_odcompleteness_completeness 99.87
_reflns_odcompleteness_iscentric 1
_reflns_odcompleteness_theta 28.51
_olex2_refinement_description
;
1. Fixed Uiso
 At 1.2 times of:
  All C(H) groups
 At 1.5 times of:
  All C(H,H,H) groups
2.a Ternary CH refined with riding coordinates:
 C4(H4)
2.b Aromatic/amide H refined with riding coordinates:
 C8(H8), C11(H11), C9(H9)
2.c Idealised Me refined as rotating group:
 C3(H3A,H3B,H3C), C13(H13A,H13B,H13C), C12(H12A,H12B,H12C)
;
_olex2_submission_special_instructions 'No special instructions were received'

loop_
_space_group_symop_operation_xyz
'x, y, z'
'-x+1/2, y+1/2, -z+1/2'
'-x, -y, -z'
'x-1/2, -y-1/2, z-1/2'

loop_
_atom_site_label
_atom_site_type_symbol
_atom_site_fract_x
_atom_site_fract_y
_atom_site_fract_z
_atom_site_U_iso_or_equiv
_atom_site_adp_type
_atom_site_occupancy
_atom_site_site_symmetry_order
_atom_site_calc_flag
_atom_site_refinement_flags_posn
Cl2 Cl 0.58965(3) 0.82258(4) -0.11140(3) 0.01796(9) Uani 1 1 d .
Cl3 Cl 0.80761(4) 0.64647(4) -0.10744(3) 0.02001(9) Uani 1 1 d .
Cl1 Cl 0.79451(3) 0.95486(4) -0.17241(2) 0.01733(9) Uani 1 1 d .
O1 O 0.83744(10) 1.28230(12) 0.05087(8) 0.0165(2) Uani 1 1 d .
C3 C 0.63532(15) 1.39452(18) 0.03353(12) 0.0211(3) Uani 1 1 d .
H3A H 0.6303 1.4167 0.0976 0.032 Uiso 1 1 calc GR
H3B H 0.5531 1.3734 -0.0027 0.032 Uiso 1 1 calc GR
H3C H 0.6699 1.4817 0.0070 0.032 Uiso 1 1 calc GR
C2 C 0.79452(13) 1.05048(16) 0.02177(9) 0.0109(3) Uani 1 1 d .
N1 N 0.89006(12) 1.13817(14) 0.04371(9) 0.0154(3) Uani 1 1 d .
C1 C 0.71485(14) 1.26129(17) 0.03152(10) 0.0138(3) Uani 1 1 d .
C13 C 0.50067(15) 0.74900(19) 0.20322(11) 0.0187(3) Uani 1 1 d .
H13A H 0.4573 0.8314 0.1659 0.028 Uiso 1 1 calc GR
H13B H 0.5091 0.7728 0.2690 0.028 Uiso 1 1 calc GR
H13C H 0.4541 0.6551 0.1890 0.028 Uiso 1 1 calc GR
C10 C 0.62633(14) 0.73014(17) 0.18126(10) 0.0136(3) Uani 1 1 d .
N2 N 0.68262(11) 1.12161(14) 0.01338(9) 0.0130(2) Uani 1 1 d .
C12 C 0.99123(14) 0.66877(18) 0.12428(11) 0.0184(3) Uani 1 1 d .
H12A H 1.0356 0.5984 0.1705 0.028 Uiso 1 1 calc GR
H12B H 1.0344 0.7657 0.1295 0.028 Uiso 1 1 calc GR
H12C H 0.9868 0.6270 0.0623 0.028 Uiso 1 1 calc GR
C7 C 0.86287(13) 0.69212(16) 0.14059(10) 0.0129(3) Uani 1 1 d .
C8 C 0.82653(14) 0.61295(17) 0.21242(10) 0.0154(3) Uani 1 1 d .
H8 H 0.8828 0.5451 0.2487 0.018 Uiso 1 1 calc R
C4 C 0.81301(13) 0.88361(16) 0.00978(9) 0.0105(3) Uani 1 1 d .
H4 H 0.9032 0.8688 0.0157 0.013 Uiso 1 1 calc R
C11 C 0.66163(13) 0.80989(16) 0.10955(10) 0.0115(3) Uani 1 1 d .
H11 H 0.6055 0.8790 0.0744 0.014 Uiso 1 1 calc R
C5 C 0.75224(14) 0.83053(17) -0.08919(10) 0.0131(3) Uani 1 1 d .
C6 C 0.77717(13) 0.79127(16) 0.08781(9) 0.0107(3) Uani 1 1 d .
C9 C 0.71102(14) 0.63034(17) 0.23237(10) 0.0158(3) Uani 1 1 d .
H9 H 0.6894 0.5738 0.2813 0.019 Uiso 1 1 calc R

loop_
_atom_site_aniso_label
_atom_site_aniso_U_11
_atom_site_aniso_U_22
_atom_site_aniso_U_33
_atom_site_aniso_U_23
_atom_site_aniso_U_13
_atom_site_aniso_U_12
Cl2 0.01395(17) 0.02459(19) 0.01463(17) -0.00095(15) 0.00128(13) -0.00339(15)
Cl3 0.0296(2) 0.01372(17) 0.01793(18) -0.00309(14) 0.00766(15) 0.00381(15)
Cl1 0.02164(19) 0.01941(18) 0.01261(17) 0.00371(14) 0.00740(13) 0.00033(15)
O1 0.0131(5) 0.0117(5) 0.0251(6) -0.0024(4) 0.0050(4) -0.0005(4)
C3 0.0175(8) 0.0131(7) 0.0331(9) -0.0030(7) 0.0058(7) 0.0012(6)
C2 0.0109(6) 0.0124(6) 0.0100(6) 0.0017(5) 0.0036(5) 0.0006(5)
N1 0.0141(6) 0.0112(6) 0.0214(7) -0.0006(5) 0.0051(5) 0.0014(5)
C1 0.0134(7) 0.0131(7) 0.0154(7) 0.0003(6) 0.0038(5) 0.0000(6)
C13 0.0172(8) 0.0233(8) 0.0173(7) 0.0020(6) 0.0075(6) -0.0007(6)
C10 0.0155(7) 0.0132(7) 0.0127(7) -0.0021(5) 0.0046(5) -0.0031(6)
N2 0.0126(6) 0.0112(6) 0.0150(6) -0.0001(5) 0.0027(5) 0.0015(5)
C12 0.0157(7) 0.0196(8) 0.0200(8) 0.0053(6) 0.0039(6) 0.0053(6)
C7 0.0140(7) 0.0116(6) 0.0131(7) -0.0011(5) 0.0023(5) 0.0000(5)
C8 0.0165(7) 0.0136(7) 0.0148(7) 0.0029(6) 0.0003(6) 0.0014(6)
C4 0.0098(6) 0.0112(6) 0.0110(6) 0.0003(5) 0.0035(5) 0.0004(5)
C11 0.0126(7) 0.0103(6) 0.0111(6) -0.0005(5) 0.0014(5) 0.0000(5)
C5 0.0152(7) 0.0128(6) 0.0126(7) 0.0001(5) 0.0056(5) 0.0010(5)
C6 0.0139(7) 0.0094(6) 0.0092(6) -0.0005(5) 0.0034(5) -0.0009(5)
C9 0.0205(8) 0.0154(7) 0.0117(7) 0.0028(6) 0.0037(6) -0.0023(6)

loop_
_atom_type_symbol
_atom_type_description
_atom_type_scat_dispersion_real
_atom_type_scat_dispersion_imag
_atom_type_scat_source
C C 0.0033 0.0016 'International Tables Vol C Tables 4.2.6.8 and 6.1.1.4'
H H 0.0000 0.0000 'International Tables Vol C Tables 4.2.6.8 and 6.1.1.4'
Cl Cl 0.1484 0.1585 'International Tables Vol C Tables 4.2.6.8 and 6.1.1.4'
N N 0.0061 0.0033 'International Tables Vol C Tables 4.2.6.8 and 6.1.1.4'
O O 0.0106 0.0060 'International Tables Vol C Tables 4.2.6.8 and 6.1.1.4'

loop_
_geom_angle_atom_site_label_1
_geom_angle_atom_site_label_2
_geom_angle_atom_site_label_3
_geom_angle
C1 O1 N1 106.04(11)
N1 C2 N2 115.29(13)
N1 C2 C4 119.25(13)
N2 C2 C4 125.44(12)
C2 N1 O1 103.04(11)
O1 C1 C3 118.04(13)
N2 C1 O1 113.53(13)
N2 C1 C3 128.42(14)
C11 C10 C13 121.73(13)
C11 C10 C9 117.78(14)
C9 C10 C13 120.49(13)
C1 N2 C2 102.10(12)
C8 C7 C12 118.89(13)
C8 C7 C6 117.57(13)
C6 C7 C12 123.54(13)
C9 C8 C7 122.12(14)
C2 C4 C5 111.34(12)
C2 C4 C6 111.82(11)
C6 C4 C5 114.60(12)
C10 C11 C6 122.09(13)
Cl2 C5 Cl3 107.92(8)
Cl2 C5 Cl1 107.55(8)
Cl3 C5 Cl1 108.13(7)
C4 C5 Cl2 114.63(10)
C4 C5 Cl3 108.78(10)
C4 C5 Cl1 109.64(10)
C7 C6 C4 119.81(12)
C11 C6 C7 119.82(13)
C11 C6 C4 120.31(12)
C8 C9 C10 120.60(14)

loop_
_geom_bond_atom_site_label_1
_geom_bond_atom_site_label_2
_geom_bond_distance
Cl2 C5 1.7755(15)
Cl3 C5 1.7834(15)
Cl1 C5 1.7849(15)
O1 N1 1.4181(16)
O1 C1 1.3501(18)
C3 C1 1.480(2)
C2 N1 1.3039(19)
C2 N2 1.3801(18)
C2 C4 1.5079(19)
C1 N2 1.3008(19)
C13 C10 1.511(2)
C10 C11 1.3958(19)
C10 C9 1.396(2)
C12 C7 1.513(2)
C7 C8 1.400(2)
C7 C6 1.409(2)
C8 C9 1.388(2)
C4 C5 1.552(2)
C4 C6 1.5322(19)
C11 C6 1.3999(19)
